data_1535879
loop_
_publ_author_name
'Dupont, L.'

_publ_section_title
;
 Sur la structure du pallado- et du platino-cyanure de rubidium
 monohydrate
;
_journal_name_full 'Bulletin de la Societe Royal des Sciences de Liege'
_journal_page_first 471
_journal_page_last 475
_journal_volume 36
_journal_year 1967
_chemical_formula_sum 'C4 H2 N4 O Pd Rb2'
_chemical_name_systematic 'Rb2 Pd (C N)4 (H2 O)'
_space_group_IT_number 52
_symmetry_space_group_name_Hall '-P 2ab 2n'
_symmetry_space_group_name_H-M 'P n c n'
_cell_angle_alpha 90
_cell_angle_beta 90
_cell_angle_gamma 90
_cell_formula_units_Z 4
_cell_length_a 9.88
_cell_length_b 13.74
_cell_length_c 7.39
_cell_volume 1003.201
_citation_journal_id_ASTM BSRSA6
_cod_data_source_file Dupont_BSRSA6_1967_1587.cif
_cod_data_source_block C4H2N4O1Pd1Rb2
_cod_original_sg_symbol_Hall '-P 2a 2bc (y,z,x)'
_cod_original_formula_sum 'C4 H2 N4 O1 Pd1 Rb2'
_cod_database_code 1535879

loop_
_symmetry_equiv_pos_as_xyz
x,y,z
-x,y,-z+1/2
-x+1/2,-y+1/2,z
x+1/2,-y+1/2,-z+1/2
-x,-y,-z
x,-y,z-1/2
x-1/2,y-1/2,-z
-x-1/2,y-1/2,z-1/2

loop_
_atom_site_label
_atom_site_type_symbol
_atom_site_fract_x
_atom_site_fract_y
_atom_site_fract_z
_atom_site_occupancy
_atom_site_U_iso_or_equiv
C2 C+2 0.192 0.025 0.527 1 0.0
Pd1 Pd+2 0 0 0.5 1 0.0
O1 O-2 0.25 0.25 0.25 1 0.0
C1 C+2 0.028 0.14 0.522 1 0.0
N2 N-3 0.306 0.033 0.55 1 0.0
N1 N-3 0.046 0.226 0.517 1 0.0
Rb1 Rb+1 0.25 0.25 0.681 1 0.0
Rb2 Rb+1 0.5 0.097 0.25 1 0.0
